data_4322592
loop_
_publ_author_name
'Evelien Rijnberg'
'Bodo Richter'
'Karl-H. Thiele'
'Jaap Boersma'
'Nora Veldman'
'Anthony L. Spek'
'Gerard van Koten'

_publ_section_title
;
 A Homologous Series of Homoleptic Zinc
 Bis(1,4-di-tert-butyl-1,4-diaza-1,3-butadiene) Complexes:
 Kx[Zn(t-BuNCHCHN-t-Bu)2], Zn(t-BuNCHCHN-t-Bu)2, and
 [Zn(t-BuNCHCHN-t-Bu)2](OTf)x (x = 1, 2)
;
_journal_name_full 'Inorganic Chemistry'
_journal_page_first 56
_journal_page_last 63
_journal_paper_doi 10.1021/ic970698q
_journal_volume 37
_journal_year 1998
_chemical_formula_sum 'C22 H40 F6 N4 O6 S2 Zn'
_chemical_formula_weight 700.09
_chemical_name_systematic
; 
 ? 
;
_space_group_IT_number 15
_symmetry_space_group_name_Hall '-C 2yc'
_symmetry_space_group_name_H-M 'C 1 2/c 1'
_atom_sites_solution_hydrogens geom
_atom_sites_solution_primary direct
_atom_sites_solution_secondary difmap
_audit_creation_method SHELXL
_cell_angle_alpha 90.00
_cell_angle_beta 109.63(3)
_cell_angle_gamma 90.00
_cell_formula_units_Z 4
_cell_length_a 18.015(6)
_cell_length_b 9.257(6)
_cell_length_c 20.012(5)
_cell_measurement_temperature 150
_cell_volume 3143(2)
_computing_structure_refinement 'SHELXL-96 (Sheldrick, 1996)'
_computing_structure_solution 'SHELXS-96 (Sheldrick, 1990)'
_diffrn_ambient_temperature 150
_diffrn_measurement_device CAD4T
_diffrn_radiation_monochromator graphite
_diffrn_radiation_source 'Rotating Anode'
_diffrn_radiation_type MoK\a
_diffrn_radiation_wavelength 0.71073
_diffrn_reflns_av_R_equivalents 0.0878
_diffrn_reflns_av_sigmaI/netI 0.0839
_diffrn_reflns_limit_h_max 21
_diffrn_reflns_limit_h_min -21
_diffrn_reflns_limit_k_max 10
_diffrn_reflns_limit_k_min -10
_diffrn_reflns_limit_l_max 23
_diffrn_reflns_limit_l_min -11
_diffrn_reflns_number 5477
_diffrn_reflns_theta_max 24.98
_diffrn_reflns_theta_min 2.16
_exptl_absorpt_coefficient_mu 1.02
_exptl_crystal_density_diffrn 1.479
_exptl_crystal_F_000 1456
_refine_diff_density_max 0.991
_refine_diff_density_min -0.821
_refine_diff_density_rms 0.091
_refine_ls_extinction_method none
_refine_ls_goodness_of_fit_all 1.013
_refine_ls_goodness_of_fit_obs 1.094
_refine_ls_matrix_type full
_refine_ls_number_parameters 183
_refine_ls_number_reflns 2750
_refine_ls_number_restraints 168
_refine_ls_restrained_S_all 1.095
_refine_ls_restrained_S_obs 1.191
_refine_ls_R_factor_all 0.0840
_refine_ls_R_factor_obs 0.0680
_refine_ls_shift/esd_max 0.000
_refine_ls_shift/esd_mean 0.000
_refine_ls_structure_factor_coef Fsqd
_refine_ls_weighting_details 'w=1/[\s^2^(Fo^2^)+(0.1166P)^2^+0.0000P] where P=(Fo^2^+2Fc^2^)/3'
_refine_ls_weighting_scheme calc
_refine_ls_wR_factor_all 0.1783
_refine_ls_wR_factor_obs 0.1688
_reflns_number_observed 2137
_reflns_number_total 2750
_reflns_observed_criterion >2sigma(I)
_cod_data_source_file ic970698q_3.cif
_cod_data_source_block s1480
_cod_depositor_comments
;
The following automatic conversions were performed:

'_refine_ls_weighting_scheme' value 'calc
w=1/[\s^2^(Fo^2^)+(0.1166P)^2^+0.0000P] where P=(Fo^2^+2Fc^2^)/3' was
changed to 'calc'. New tag '_refine_ls_weighting_details' was
created. The value of the new tag was set to
'w=1/[\s^2^(Fo^2^)+(0.1166P)^2^+0.0000P] where P=(Fo^2^+2Fc^2^)/3'.

Automatic conversion script
Id: cif_fix_values 3143 2015-03-26 13:38:13Z robertas 
;
_cod_original_cell_volume 3143.3(24)
_cod_database_code 4322592

loop_
_symmetry_equiv_pos_as_xyz
'x, y, z'
'-x, y, -z+1/2'
'x+1/2, y+1/2, z'
'-x+1/2, y+1/2, -z+1/2'
'-x, -y, -z'
'x, -y, z-1/2'
'-x+1/2, -y+1/2, -z'
'x+1/2, -y+1/2, z-1/2'

loop_
_atom_site_aniso_label
_atom_site_aniso_U_11
_atom_site_aniso_U_22
_atom_site_aniso_U_33
_atom_site_aniso_U_23
_atom_site_aniso_U_13
_atom_site_aniso_U_12
Zn1 0.0279(4) 0.0148(4) 0.0694(6) 0.000 0.0239(3) 0.000
N2 0.0360(19) 0.031(2) 0.085(3) -0.0024(19) 0.026(2) -0.0073(17)
N1 0.049(2) 0.031(2) 0.071(3) 0.0065(18) 0.034(2) 0.0139(17)
C2 0.040(3) 0.088(4) 0.103(5) -0.024(4) 0.042(3) -0.019(3)
C7 0.045(3) 0.033(3) 0.106(4) -0.014(3) 0.023(3) -0.013(2)
C1 0.051(3) 0.085(4) 0.110(5) 0.002(4) 0.058(3) 0.018(3)
C3 0.109(5) 0.028(3) 0.089(4) 0.003(3) 0.062(4) 0.016(3)
C4_a 0.098(8) 0.040(5) 0.107(8) 0.009(5) 0.058(7) 0.017(6)
C5_a 0.094(7) 0.038(6) 0.089(8) -0.024(5) 0.050(6) -0.029(5)
C6_a 0.069(8) 0.089(9) 0.063(7) 0.006(7) 0.015(6) 0.009(7)
C61_b 0.074(8) 0.082(9) 0.059(7) 0.013(7) 0.029(6) 0.012(7)
C41_b 0.070(7) 0.063(7) 0.074(7) -0.009(6) 0.049(6) -0.012(6)
C51_b 0.088(8) 0.058(8) 0.107(9) -0.019(7) 0.045(7) -0.014(6)
C9_c 0.067(6) 0.043(5) 0.073(7) -0.026(5) 0.034(5) -0.006(5)
C8_c 0.087(9) 0.059(7) 0.095(9) -0.023(6) 0.035(7) -0.038(7)
C10_c 0.071(7) 0.062(7) 0.082(8) -0.017(6) 0.015(6) -0.010(6)
C91_d 0.076(8) 0.050(6) 0.048(6) 0.001(5) 0.007(5) -0.004(6)
C81_d 0.164(15) 0.050(8) 0.080(9) 0.002(7) 0.003(10) 0.039(9)
C101_d 0.094(10) 0.116(13) 0.118(12) -0.051(10) 0.045(9) -0.070(10)

loop_
_atom_site_label
_atom_site_type_symbol
_atom_site_fract_x
_atom_site_fract_y
_atom_site_fract_z
_atom_site_U_iso_or_equiv
_atom_site_thermal_displace_type
_atom_site_occupancy
_atom_site_calc_flag
_atom_site_refinement_flags
_atom_site_disorder_group
Zn1 Zn 0.0000 0.10315(7) 0.2500 0.0355(3) Uani 1 d S .
N2 N 0.1019(2) 0.2071(4) 0.3010(2) 0.0493(10) Uani 1 d D .
N1 N 0.0660(2) 0.0035(4) 0.2001(2) 0.0467(10) Uani 1 d D .
C2 C 0.1539(3) 0.1663(8) 0.2774(4) 0.0726(18) Uani 1 d U .
H21 H 0.2044 0.2054 0.2946 0.087 Uiso 1 calc R .
C7 C 0.1189(3) 0.3190(5) 0.3591(3) 0.0617(15) Uani 1 d DU .
C1 C 0.1342(3) 0.0553(8) 0.2220(4) 0.0744(19) Uani 1 d U .
H11 H 0.1721 0.0235 0.2033 0.089 Uiso 1 calc R .
C3 C 0.0429(3) -0.1170(5) 0.1464(3) 0.0680(17) Uani 1 d DU .
C4_a C 0.0904(7) -0.2498(10) 0.1864(6) 0.076(4) Uani 0.530(9) d PDU 1
H41_a H 0.1454 -0.2262 0.2045 0.102 Uiso 0.530(9) calc PR 1
H42_a H 0.0823 -0.3300 0.1543 0.102 Uiso 0.530(9) calc PR 1
H43_a H 0.0726 -0.2752 0.2251 0.102 Uiso 0.530(9) calc PR 1
C5_a C -0.0422(5) -0.1419(11) 0.1293(6) 0.069(4) Uani 0.530(9) d PDU 1
H51_a H -0.0553 -0.1364 0.1719 0.093 Uiso 0.530(9) calc PR 1
H52_a H -0.0556 -0.2359 0.1085 0.093 Uiso 0.530(9) calc PR 1
H53_a H -0.0712 -0.0698 0.0964 0.093 Uiso 0.530(9) calc PR 1
C6_a C 0.0664(7) -0.0857(14) 0.0831(5) 0.076(5) Uani 0.530(9) d PDU 1
H61_a H 0.0494 0.0098 0.0660 0.102 Uiso 0.530(9) calc PR 1
H62_a H 0.0424 -0.1548 0.0465 0.102 Uiso 0.530(9) calc PR 1
H63_a H 0.1227 -0.0918 0.0962 0.102 Uiso 0.530(9) calc PR 1
C61_b C 0.0904(8) -0.1063(14) 0.0964(6) 0.070(5) Uani 0.470(9) d PDU 2
H64_b H 0.0862 -0.0103 0.0774 0.094 Uiso 0.470(9) calc PR 2
H65_b H 0.0703 -0.1742 0.0583 0.094 Uiso 0.470(9) calc PR 2
H66_b H 0.1447 -0.1278 0.1220 0.094 Uiso 0.470(9) calc PR 2
C41_b C 0.0500(7) -0.2632(9) 0.1790(6) 0.063(4) Uani 0.470(9) d PDU 2
H44_b H 0.1013 -0.2737 0.2141 0.084 Uiso 0.470(9) calc PR 2
H45_b H 0.0429 -0.3353 0.1429 0.084 Uiso 0.470(9) calc PR 2
H46_b H 0.0104 -0.2747 0.2008 0.084 Uiso 0.470(9) calc PR 2
C51_b C -0.0458(5) -0.0932(14) 0.0997(7) 0.081(5) Uani 0.470(9) d PDU 2
H54_b H -0.0779 -0.0940 0.1295 0.109 Uiso 0.470(9) calc PR 2
H55_b H -0.0624 -0.1692 0.0652 0.109 Uiso 0.470(9) calc PR 2
H56_b H -0.0513 -0.0018 0.0758 0.109 Uiso 0.470(9) calc PR 2
C9_c C 0.0455(4) 0.3416(10) 0.3820(5) 0.058(3) Uani 0.530(9) d PDU 3
H91_c H 0.0328 0.2527 0.4003 0.079 Uiso 0.530(9) calc PR 3
H92_c H 0.0017 0.3714 0.3417 0.079 Uiso 0.530(9) calc PR 3
H93_c H 0.0566 0.4148 0.4180 0.079 Uiso 0.530(9) calc PR 3
C8_c C 0.1440(6) 0.4626(9) 0.3389(5) 0.079(4) Uani 0.530(9) d PDU 3
H81_c H 0.1543 0.5282 0.3781 0.106 Uiso 0.530(9) calc PR 3
H82_c H 0.1027 0.5009 0.2988 0.106 Uiso 0.530(9) calc PR 3
H83_c H 0.1909 0.4505 0.3269 0.106 Uiso 0.530(9) calc PR 3
C10_c C 0.1856(5) 0.2677(11) 0.4285(4) 0.075(4) Uani 0.530(9) d PDU 3
H101_c H 0.2357 0.2731 0.4216 0.101 Uiso 0.530(9) calc PR 3
H102_c H 0.1756 0.1697 0.4389 0.101 Uiso 0.530(9) calc PR 3
H103_c H 0.1860 0.3288 0.4674 0.101 Uiso 0.530(9) calc PR 3
C91_d C 0.1020(6) 0.2484(11) 0.4183(4) 0.061(4) Uani 0.470(9) d PDU 4
H94_d H 0.1343 0.1639 0.4326 0.083 Uiso 0.470(9) calc PR 4
H95_d H 0.0475 0.2211 0.4034 0.083 Uiso 0.470(9) calc PR 4
H96_d H 0.1132 0.3142 0.4575 0.083 Uiso 0.470(9) calc PR 4
C81_d C 0.0606(8) 0.4403(11) 0.3265(6) 0.108(7) Uani 0.470(9) d PDU 4
H84_d H 0.0660 0.5149 0.3612 0.146 Uiso 0.470(9) calc PR 4
H85_d H 0.0079 0.4028 0.3116 0.146 Uiso 0.470(9) calc PR 4
H86_d H 0.0714 0.4797 0.2863 0.146 Uiso 0.470(9) calc PR 4
C101_d C 0.2015(6) 0.3685(15) 0.3759(7) 0.107(6) Uani 0.470(9) d PDU 4
H104_d H 0.2182 0.4177 0.4207 0.144 Uiso 0.470(9) calc PR 4
H105_d H 0.2048 0.4332 0.3395 0.144 Uiso 0.470(9) calc PR 4
H106_d H 0.2350 0.2866 0.3783 0.144 Uiso 0.470(9) calc PR 4

loop_
_atom_type_symbol
_atom_type_description
_atom_type_scat_dispersion_real
_atom_type_scat_dispersion_imag
_atom_type_scat_source
C C 0.0033 0.0016 'International Tables Vol C Tables 4.2.6.8 and 6.1.1.4'
H H 0.0000 0.0000 'International Tables Vol C Tables 4.2.6.8 and 6.1.1.4'
F F 0.0171 0.0103 'International Tables Vol C Tables 4.2.6.8 and 6.1.1.4'
N N 0.0061 0.0033 'International Tables Vol C Tables 4.2.6.8 and 6.1.1.4'
O O 0.0106 0.0060 'International Tables Vol C Tables 4.2.6.8 and 6.1.1.4'
S S 0.1246 0.1234 'International Tables Vol C Tables 4.2.6.8 and 6.1.1.4'
Zn Zn 0.2839 1.4301 'International Tables Vol C Tables 4.2.6.8 and 6.1.1.4'

loop_
_geom_angle_atom_site_label_1
_geom_angle_atom_site_label_2
_geom_angle_atom_site_label_3
_geom_angle
_geom_angle_site_symmetry_1
_geom_angle_site_symmetry_3
_geom_angle_publ_flag
N1 Zn1 N1 125.5(2) 2 . ?
N1 Zn1 N2 123.74(17) 2 . ?
N1 Zn1 N2 83.15(16) . . ?
N1 Zn1 N2 83.15(16) 2 2 ?
N1 Zn1 N2 123.74(17) . 2 ?
N2 Zn1 N2 123.1(2) . 2 ?
C2 N2 C7 121.2(4) . . ?
C2 N2 Zn1 109.7(4) . . ?
C7 N2 Zn1 129.1(3) . . ?
C1 N1 C3 122.5(4) . . ?
C1 N1 Zn1 108.9(4) . . ?
C3 N1 Zn1 128.6(3) . . ?
N2 C2 C1 118.6(5) . . ?
C91_d C7 C101_d 114.7(5) . . ?
C91_d C7 N2 105.8(5) . . ?
C101_d C7 N2 108.3(6) . . ?
C8_c C7 N2 113.7(5) . . ?
C91_d C7 C81_d 111.8(5) . . ?
C101_d C7 C81_d 111.3(5) . . ?
N2 C7 C81_d 104.1(6) . . ?
C8_c C7 C9_c 108.8(5) . . ?
N2 C7 C9_c 110.3(4) . . ?
C8_c C7 C10_c 107.2(4) . . ?
N2 C7 C10_c 111.7(5) . . ?
C9_c C7 C10_c 104.7(4) . . ?
N1 C1 C2 119.6(4) . . ?
C5_a C3 C6_a 113.8(5) . . ?
C5_a C3 N1 107.4(5) . . ?
C41_b C3 N1 113.5(6) . . ?
C6_a C3 N1 111.8(6) . . ?
C41_b C3 C61_b 111.2(5) . . ?
N1 C3 C61_b 109.8(6) . . ?
C5_a C3 C4_a 110.1(5) . . ?
C6_a C3 C4_a 109.0(5) . . ?
N1 C3 C4_a 104.2(6) . . ?
C41_b C3 C51_b 107.9(5) . . ?
N1 C3 C51_b 107.6(6) . . ?
C61_b C3 C51_b 106.5(5) . . ?

loop_
_geom_bond_atom_site_label_1
_geom_bond_atom_site_label_2
_geom_bond_distance
_geom_bond_site_symmetry_2
_geom_bond_publ_flag
Zn1 N1 2.0153(35) 2 ?
Zn1 N1 2.0154(35) . ?
Zn1 N2 2.0194(36) . ?
Zn1 N2 2.0194(36) 2 ?
N2 C2 1.2415(65) . ?
N2 C7 1.5097(61) . ?
N1 C1 1.2521(74) . ?
N1 C3 1.5071(64) . ?
C2 C1 1.4648(94) . ?
C7 C91_d 1.4719(74) . ?
C7 C101_d 1.4840(75) . ?
C7 C8_c 1.5022(71) . ?
C7 C81_d 1.5255(78) . ?
C7 C9_c 1.5520(70) . ?
C7 C10_c 1.5746(74) . ?
C3 C5_a 1.4730(78) . ?
C3 C41_b 1.4888(78) . ?
C3 C6_a 1.4924(75) . ?
C3 C61_b 1.5225(77) . ?
C3 C4_a 1.5572(74) . ?
C3 C51_b 1.5727(82) . ?
